data_4002765
loop_
_publ_author_name
'Wang, Zhenbin'
'Chu, Iek-Heng'
'Zhou, Fei'
'Ong, Shyue Ping'

_publ_section_title
;
 Electronic Structure Descriptor for the Discovery of Narrow-Band
 Red-Emitting Phosphors
;
_journal_issue 11
_journal_name_full 'Chemistry of Materials'
_journal_page_first 4024
_journal_paper_doi 10.1021/acs.chemmater.6b01496
_journal_volume 28
_journal_year 2016
_chemical_formula_structural Li2Ca(SiN2)2
_chemical_formula_sum 'Ca12 Li24 N48 Si24'
_space_group_IT_number 205
_symmetry_Int_Tables_number 205
_symmetry_space_group_name_Hall '-P 2ac 2ab 3'
_symmetry_space_group_name_H-M 'P a -3'
_cell_angle_alpha 90.00000000
_cell_angle_beta 90.00000000
_cell_angle_gamma 90.00000000
_cell_formula_units_Z 12
_cell_length_a 10.63124455
_cell_length_b 10.63124455
_cell_length_c 10.63124455
_cell_volume 1201.579
_cod_data_source_file 10.cif
_cod_data_source_block Li2Ca(SiN2)2
_cod_original_cell_volume 1201.57898727
_cod_original_sg_symbol_H-M Pa3
_cod_original_formula_sum 'Li24 Ca12 Si24 N48'
_cod_database_code 4002765

loop_
_symmetry_equiv_pos_site_id
_symmetry_equiv_pos_as_xyz
1 'x, y, z'
2 '-x, -y, -z'
3 '-x+1/2, -y, z+1/2'
4 'x+1/2, y, -z+1/2'
5 'x+1/2, -y+1/2, -z'
6 '-x+1/2, y+1/2, z'
7 '-x, y+1/2, -z+1/2'
8 'x, -y+1/2, z+1/2'
9 'z, x, y'
10 '-z, -x, -y'
11 'z+1/2, -x+1/2, -y'
12 '-z+1/2, x+1/2, y'
13 '-z, x+1/2, -y+1/2'
14 'z, -x+1/2, y+1/2'
15 '-z+1/2, -x, y+1/2'
16 'z+1/2, x, -y+1/2'
17 'y, z, x'
18 '-y, -z, -x'
19 '-y, z+1/2, -x+1/2'
20 'y, -z+1/2, x+1/2'
21 '-y+1/2, -z, x+1/2'
22 'y+1/2, z, -x+1/2'
23 'y+1/2, -z+1/2, -x'
24 '-y+1/2, z+1/2, x'

loop_
_atom_site_aniso_type_symbol
_atom_site_aniso_U_11
_atom_site_aniso_U_22
_atom_site_aniso_U_33
_atom_site_aniso_U_12
_atom_site_aniso_U_13
_atom_site_aniso_U_23
Li 0 0 0 0 0 0
Ca 0 0 0 0 0 0
Si 0 0 0 0 0 0
N 0 0 0 0 0 0

loop_
_atom_site_type_symbol
_atom_site_label
_atom_site_symmetry_multiplicity
_atom_site_fract_x
_atom_site_fract_y
_atom_site_fract_z
_atom_site_occupancy
Li Li1 24 0.047926 0.614295 0.277463 1
Ca Ca2 8 0.204691 0.204691 0.204691 1
Ca Ca3 4 0.000000 0.000000 0.500000 1
Si Si4 24 0.015173 0.627607 0.751866 1
N N5 24 0.003865 0.218828 0.609195 1
N N6 24 0.078779 0.724788 0.638434 1

_cod_struct_determination_method theoretical
